data_2008633
loop_
_publ_author_name
'Hensen, Karl'
'Lemke, Alexander'
'Bolte, Michael'

_publ_section_title
;
 Addition compounds of titanium tetrachloride with aromatic nitrogen
 bases
;
_journal_issue 6
_journal_name_full 'Acta Crystallographica Section C'
_journal_page_first 863
_journal_page_last 867
_journal_paper_doi 10.1107/S0108270199000554
_journal_volume 55
_journal_year 1999
_chemical_formula_iupac '(C4 H7 N2 )4 [TiCl5 (C4 H6 N2 )]2[TiCl6 ] '
_chemical_formula_sum 'C24 H40 Cl16 N12 Ti3'
_chemical_formula_weight 1207.58
_chemical_name_systematic
;
 ?
;
_space_group_IT_number 2
_symmetry_cell_setting triclinic
_symmetry_space_group_name_Hall '-P 1'
_symmetry_space_group_name_H-M 'P -1'
_audit_creation_method SHELXL-97
_cell_angle_alpha 107.5400(10)
_cell_angle_beta 93.7840(10)
_cell_angle_gamma 99.5510(10)
_cell_formula_units_Z 1
_cell_length_a 7.8998(2)
_cell_length_b 9.9722(3)
_cell_length_c 16.0448(5)
_cell_measurement_reflns_used 6449
_cell_measurement_temperature 173
_cell_measurement_theta_max 25.00
_cell_measurement_theta_min 1.00
_cell_volume 1179.43(6)
_computing_cell_refinement SMART
_computing_data_collection 'SMART (Siemens, 1995)'
_computing_data_reduction 'SAINT (Siemens, 1995)'
_computing_molecular_graphics 'XP (Siemens, 1991)'
_computing_structure_refinement 'SHELXL97 (Sheldrick, 1997)'
_computing_structure_solution 'SHELXS97 (Sheldrick, 1990)'
_diffrn_ambient_temperature 173
_diffrn_measured_fraction_theta_full 0.882
_diffrn_measured_fraction_theta_max 0.882
_diffrn_measurement_device 'Siemens CCD three circle diffractometer'
_diffrn_measurement_method \w
_diffrn_radiation_monochromator 'highly oriented graphite crystal'
_diffrn_radiation_source 'fine-focus sealed tube'
_diffrn_radiation_type MoK\a
_diffrn_radiation_wavelength 0.71073
_diffrn_reflns_av_R_equivalents 0.0549
_diffrn_reflns_av_sigmaI/netI 0.0689
_diffrn_reflns_limit_h_max 9
_diffrn_reflns_limit_h_min -9
_diffrn_reflns_limit_k_max 11
_diffrn_reflns_limit_k_min -12
_diffrn_reflns_limit_l_max 19
_diffrn_reflns_limit_l_min -19
_diffrn_reflns_number 12610
_diffrn_reflns_theta_full 26.16
_diffrn_reflns_theta_max 26.16
_diffrn_reflns_theta_min 2.17
_diffrn_standards_decay_% 0
_diffrn_standards_interval_time 1000
_diffrn_standards_number 162
_exptl_absorpt_coefficient_mu 1.438
_exptl_absorpt_correction_T_max 0.8695
_exptl_absorpt_correction_T_min 0.7618
_exptl_absorpt_correction_type 'Empirical (SADABS; Sheldrick, 1996)'
_exptl_crystal_colour yellow
_exptl_crystal_density_diffrn 1.700
_exptl_crystal_density_method 'not measured'
_exptl_crystal_description block
_exptl_crystal_F_000 606
_exptl_crystal_size_max 0.20
_exptl_crystal_size_mid 0.20
_exptl_crystal_size_min 0.10
_refine_diff_density_max 0.390
_refine_diff_density_min -0.578
_refine_ls_extinction_method none
_refine_ls_goodness_of_fit_all 1.039
_refine_ls_goodness_of_fit_ref 1.039
_refine_ls_hydrogen_treatment mixed
_refine_ls_matrix_type full
_refine_ls_number_parameters 253
_refine_ls_number_reflns 4155
_refine_ls_number_restraints 0
_refine_ls_restrained_S_all 1.039
_refine_ls_R_factor_all 0.0829
_refine_ls_R_factor_gt 0.0463
_refine_ls_R_factor_obs .0463
_refine_ls_shift/su_max 0.000
_refine_ls_shift/su_mean 0.000
_refine_ls_structure_factor_coef Fsqd
_refine_ls_weighting_details 'w = 1/[\s^2^(Fo^2^)+(0.0291P)^2^+1.2599P] where P=(Fo^2^+2Fc^2^)/3'
_refine_ls_weighting_scheme calc
_refine_ls_wR_factor_all .0933
_refine_ls_wR_factor_obs .0823
_refine_ls_wR_factor_ref 0.0933
_reflns_number_gt 2938
_reflns_number_total 4155
_reflns_threshold_expression I>2\s(I)
_cod_data_source_file sk1252.cif
_cod_data_source_block III
_cod_depositor_comments
;
The following automatic conversions were performed:
'_symmetry_cell_setting' value 'Triclinic' changed to 'triclinic'
according to '/home/saulius/struct/CIF-dictionaries/cif_core.dic'
dictionary named 'cif_core.dic' version 2.4.1 from 2010-06-29.

Automatic conversion script
Id: cif_fix_enum 1527 2010-12-29 10:47:43Z saulius 

The following automatic conversions were performed:

'_refine_ls_weighting_scheme' value 'calc w =
1/[\s^2^(Fo^2^)+(0.0291P)^2^+1.2599P] where P=(Fo^2^+2Fc^2^)/3' was
changed to 'calc'. New tag '_refine_ls_weighting_details' was
created. The value of the new tag was set to 'w =
1/[\s^2^(Fo^2^)+(0.0291P)^2^+1.2599P] where P=(Fo^2^+2Fc^2^)/3'.

Automatic conversion script
Id: cif_fix_values 3143 2015-03-26 13:38:13Z robertas 

2019-10-25
Z value and formula fixed to values more according to usual
chemical conventions.                 miguel
;
_cod_original_formula_sum 'C12 H20 Cl8 N6 Ti1.5'
_cod_original_formula_weight 603.79
_cod_original_formula_iupac '(C4 H7 N2 )2 [TiCl5 (C4 H6 N2 )][TiCl6 ]0.5 '
_cod_original_formula_units_Z 2
_cod_database_code 2008633

loop_
_symmetry_equiv_pos_as_xyz
'x, y, z'
'-x, -y, -z'

loop_
_atom_site_label
_atom_site_fract_x
_atom_site_fract_y
_atom_site_fract_z
_atom_site_U_iso_or_equiv
_atom_site_adp_type
_atom_site_calc_flag
_atom_site_refinement_flags
_atom_site_occupancy
_atom_site_disorder_assembly
_atom_site_disorder_group
_atom_site_type_symbol
Ti1 .20585(9) .32310(8) .13327(5) .01949(18) Uani d . 1 . . Ti
Cl1 .46430(14) .39575(11) .22445(7) .0299(3) Uani d . 1 . . Cl
Cl2 .15040(14) .11212(11) .16810(7) .0264(3) Uani d . 1 . . Cl
Cl3 .29291(13) .51583(10) .07747(6) .0246(2) Uani d . 1 . . Cl
Cl4 -.04572(13) .25393(11) .03555(6) .0251(2) Uani d . 1 . . Cl
Cl5 .06205(14) .44744(11) .24240(7) .0300(3) Uani d . 1 . . Cl
N11 .3307(4) .2026(3) .0272(2) .0196(8) Uani d . 1 . . N
C12 .2522(5) .0907(4) -.0405(3) .0213(9) Uani d . 1 . . C
H12 .1315 .0525 -.0499 .026 Uiso calc R 1 . . H
N13 .3665(4) .0386(3) -.0942(2) .0216(8) Uani d . 1 . . N
C13 .3261(6) -.0848(5) -.1748(3) .0315(11) Uani d . 1 . . C
H13A .2309 -.1557 -.1679 .047 Uiso calc R 1 . . H
H13B .4284 -.1281 -.1861 .047 Uiso calc R 1 . . H
H13C .2919 -.0531 -.2245 .047 Uiso calc R 1 . . H
C14 .5265(5) .1218(5) -.0591(3) .0266(10) Uani d . 1 . . C
H14 .6325 .1109 -.0825 .032 Uiso calc R 1 . . H
C15 .5043(5) .2222(4) .0153(3) .0244(10) Uani d . 1 . . C
H15 .5935 .2948 .0535 .029 Uiso calc R 1 . . H
N21 .7180(5) .6515(4) .1425(2) .0345(9) Uani d . 1 . . N
H21 .6386 .5964 .0992 .041 Uiso calc R 1 . . H
C22 .8874(6) .6663(4) .1409(3) .0282(10) Uani d . 1 . . C
H22 .9435 .6180 .0934 .034 Uiso calc R 1 . . H
N23 .9651(4) .7598(3) .2165(2) .0219(8) Uani d . 1 . . N
C23 1.1510(5) .8059(5) .2407(3) .0326(11) Uani d . 1 . . C
H23A 1.2101 .7675 .1894 .049 Uiso calc R 1 . . H
H23B 1.1875 .7705 .2883 .049 Uiso calc R 1 . . H
H23C 1.1809 .9109 .2605 .049 Uiso calc R 1 . . H
C24 .8412(6) .8036(5) .2688(3) .0332(11) Uani d . 1 . . C
H24 .8609 .8693 .3270 .040 Uiso calc R 1 . . H
C25 .6864(6) .7357(5) .2223(3) .0369(12) Uani d . 1 . . C
H25 .5763 .7445 .2413 .044 Uiso calc R 1 . . H
N31 .3057(5) .5901(4) .5267(3) .0396(10) Uani d . 1 . . N
H31 .3694 .6751 .5342 .048 Uiso calc R 1 . . H
C32 .2710(6) .4826(5) .4514(3) .0347(11) Uani d . 1 . . C
H32 .3105 .4841 .3970 .042 Uiso calc R 1 . . H
N33 .1718(5) .3729(4) .4654(2) .0299(9) Uani d . 1 . . N
C33 .1040(7) .2320(5) .3993(3) .0437(13) Uani d . 1 . . C
H33A .1311 .2352 .3411 .066 Uiso calc R 1 . . H
H33B -.0216 .2078 .3983 .066 Uiso calc R 1 . . H
H33C .1575 .1591 .4144 .066 Uiso calc R 1 . . H
C34 .1432(6) .4129(5) .5521(3) .0343(12) Uani d . 1 . . C
H34 .0760 .3551 .5801 .041 Uiso calc R 1 . . H
C35 .2276(6) .5487(5) .5901(3) .0375(12) Uani d . 1 . . C
H35 .2319 .6050 .6500 .045 Uiso calc R 1 . . H
Ti2 .5000 1.0000 .5000 .0268(3) Uani d S 1 . . Ti
Cl21 .49886(15) 1.07407(13) .37399(7) .0359(3) Uani d . 1 . . Cl
Cl22 .19956(14) .93235(14) .47824(8) .0412(3) Uani d . 1 . . Cl
Cl23 .52107(17) .76923(13) .41544(8) .0422(3) Uani d . 1 . . Cl

loop_
_atom_site_aniso_label
_atom_site_aniso_U_11
_atom_site_aniso_U_22
_atom_site_aniso_U_33
_atom_site_aniso_U_12
_atom_site_aniso_U_13
_atom_site_aniso_U_23
Ti1 .0199(4) .0174(4) .0213(4) .0039(3) .0025(3) .0061(3)
Cl1 .0283(6) .0272(6) .0292(6) .0035(5) -.0070(5) .0050(5)
Cl2 .0337(7) .0197(6) .0285(6) .0053(5) .0057(5) .0110(5)
Cl3 .0272(6) .0191(5) .0279(6) .0013(4) .0029(5) .0098(5)
Cl4 .0178(6) .0293(6) .0280(6) .0030(4) .0008(4) .0100(5)
Cl5 .0394(7) .0276(6) .0276(6) .0135(5) .0130(5) .0099(5)
N11 .0159(19) .0188(19) .0229(19) .0017(15) .0009(15) .0060(15)
C12 .017(2) .022(2) .023(2) .0026(18) .0023(19) .0060(19)
N13 .023(2) .0198(19) .0228(19) .0056(16) .0037(16) .0065(15)
C13 .041(3) .028(3) .028(2) .010(2) .011(2) .008(2)
C14 .020(2) .035(3) .033(3) .010(2) .012(2) .017(2)
C15 .018(2) .026(2) .030(2) .0018(19) .0009(19) .011(2)
N21 .036(3) .034(2) .029(2) -.0046(19) -.0056(18) .0110(18)
C22 .038(3) .022(2) .024(2) .003(2) .004(2) .007(2)
N23 .026(2) .0171(18) .0224(19) .0021(16) .0009(16) .0074(16)
C23 .029(3) .026(3) .040(3) .002(2) -.001(2) .012(2)
C24 .043(3) .032(3) .025(2) .012(2) .008(2) .005(2)
C25 .027(3) .046(3) .040(3) .007(2) .012(2) .017(3)
N31 .033(2) .034(2) .048(3) -.0027(19) -.005(2) .015(2)
C32 .031(3) .040(3) .036(3) .006(2) .005(2) .016(2)
N33 .032(2) .034(2) .029(2) .0132(19) .0063(17) .0146(18)
C33 .057(4) .031(3) .040(3) .012(3) .009(3) .005(2)
C34 .039(3) .045(3) .029(3) .016(2) .011(2) .021(2)
C35 .041(3) .043(3) .030(3) .014(3) .000(2) .012(2)
Ti2 .0229(6) .0321(7) .0270(6) .0028(5) .0080(5) .0123(5)
Cl21 .0385(7) .0435(7) .0257(6) -.0001(6) .0045(5) .0152(5)
Cl22 .0230(6) .0563(8) .0478(8) .0011(6) .0060(5) .0247(6)
Cl23 .0582(9) .0326(7) .0376(7) .0113(6) .0230(6) .0090(6)

loop_
_atom_type_symbol
_atom_type_description
_atom_type_scat_dispersion_real
_atom_type_scat_dispersion_imag
_atom_type_scat_source
C C 0.0033 0.0016 'International Tables Vol C Tables 4.2.6.8 and 6.1.1.4'
H H 0.0000 0.0000 'International Tables Vol C Tables 4.2.6.8 and 6.1.1.4'
N N 0.0061 0.0033 'International Tables Vol C Tables 4.2.6.8 and 6.1.1.4'
Cl Cl 0.1484 0.1585 'International Tables Vol C Tables 4.2.6.8 and 6.1.1.4'
Ti Ti 0.2776 0.4457 'International Tables Vol C Tables 4.2.6.8 and 6.1.1.4'

loop_
_geom_angle_atom_site_label_1
_geom_angle_atom_site_label_2
_geom_angle_atom_site_label_3
_geom_angle_site_symmetry_1
_geom_angle_site_symmetry_3
_geom_angle
_geom_angle_publ_flag
N11 Ti1 Cl1 . . 90.26(9) y
N11 Ti1 Cl5 . . 177.59(10) y
Cl1 Ti1 Cl5 . . 92.14(5) y
N11 Ti1 Cl4 . . 87.59(9) y
Cl1 Ti1 Cl4 . . 176.73(5) y
Cl5 Ti1 Cl4 . . 90.02(4) y
N11 Ti1 Cl2 . . 84.99(9) y
Cl1 Ti1 Cl2 . . 90.68(4) y
Cl5 Ti1 Cl2 . . 94.78(4) y
Cl4 Ti1 Cl2 . . 91.59(4) y
N11 Ti1 Cl3 . . 84.28(9) y
Cl1 Ti1 Cl3 . . 88.38(4) y
Cl5 Ti1 Cl3 . . 95.98(4) y
Cl4 Ti1 Cl3 . . 88.96(4) y
Cl2 Ti1 Cl3 . . 169.22(5) y
C12 N11 C15 . . 105.7(3) ?
C12 N11 Ti1 . . 125.5(3) ?
C15 N11 Ti1 . . 128.7(3) ?
N11 C12 N13 . . 110.9(3) ?
C12 N13 C14 . . 107.4(3) ?
C12 N13 C13 . . 126.0(3) ?
C14 N13 C13 . . 126.7(3) ?
C15 C14 N13 . . 106.8(4) ?
C14 C15 N11 . . 109.2(4) ?
C22 N21 C25 . . 108.9(4) ?
N23 C22 N21 . . 108.4(4) ?
C22 N23 C24 . . 108.7(4) ?
C22 N23 C23 . . 125.5(4) ?
C24 N23 C23 . . 125.8(4) ?
C25 C24 N23 . . 107.1(4) ?
C24 C25 N21 . . 107.0(4) ?
C32 N31 C35 . . 109.4(4) ?
N33 C32 N31 . . 108.1(4) ?
C32 N33 C34 . . 108.3(4) ?
C32 N33 C33 . . 125.8(4) ?
C34 N33 C33 . . 125.9(4) ?
C35 C34 N33 . . 107.4(4) ?
C34 C35 N31 . . 106.8(4) ?
Cl22 Ti2 Cl22 . 2_676 180.0 ?
Cl22 Ti2 Cl23 . . 89.82(5) ?
Cl22 Ti2 Cl23 2_676 . 90.18(5) ?
Cl22 Ti2 Cl23 . 2_676 90.18(5) ?
Cl22 Ti2 Cl23 2_676 2_676 89.82(5) ?
Cl23 Ti2 Cl23 . 2_676 180.0 ?
Cl22 Ti2 Cl21 . 2_676 88.63(4) ?
Cl22 Ti2 Cl21 2_676 2_676 91.37(4) ?
Cl23 Ti2 Cl21 . 2_676 89.37(4) ?
Cl23 Ti2 Cl21 2_676 2_676 90.64(4) ?
Cl22 Ti2 Cl21 . . 91.37(4) ?
Cl22 Ti2 Cl21 2_676 . 88.63(4) ?
Cl23 Ti2 Cl21 . . 90.63(4) ?
Cl23 Ti2 Cl21 2_676 . 89.36(4) ?
Cl21 Ti2 Cl21 2_676 . 180.0 ?

loop_
_geom_bond_atom_site_label_1
_geom_bond_atom_site_label_2
_geom_bond_site_symmetry_2
_geom_bond_distance
_geom_bond_publ_flag
Ti1 N11 . 2.167(3) y
Ti1 Cl1 . 2.3043(13) y
Ti1 Cl5 . 2.3055(12) y
Ti1 Cl4 . 2.3164(12) y
Ti1 Cl2 . 2.3164(12) y
Ti1 Cl3 . 2.3767(12) y
N11 C12 . 1.327(5) ?
N11 C15 . 1.386(5) ?
C12 N13 . 1.347(5) ?
N13 C14 . 1.371(5) ?
N13 C13 . 1.465(5) ?
C14 C15 . 1.350(6) ?
N21 C22 . 1.325(5) ?
N21 C25 . 1.368(5) ?
C22 N23 . 1.322(5) ?
N23 C24 . 1.372(5) ?
N23 C23 . 1.453(5) ?
C24 C25 . 1.346(6) ?
N31 C32 . 1.327(6) ?
N31 C35 . 1.357(6) ?
C32 N33 . 1.322(5) ?
N33 C34 . 1.372(5) ?
N33 C33 . 1.471(6) ?
C34 C35 . 1.341(6) ?
Ti2 Cl22 . 2.3297(11) y
Ti2 Cl22 2_676 2.3297(11) ?
Ti2 Cl23 . 2.3323(11) y
Ti2 Cl23 2_676 2.3323(11) ?
Ti2 Cl21 2_676 2.3523(10) ?
Ti2 Cl21 . 2.3523(10) y

loop_
_geom_torsion_atom_site_label_1
_geom_torsion_atom_site_label_2
_geom_torsion_atom_site_label_3
_geom_torsion_atom_site_label_4
_geom_torsion
_geom_torsion_publ_flag
Cl1 Ti1 N11 C12 155.7(3) y
Cl5 Ti1 N11 C12 -20(2) ?
Cl4 Ti1 N11 C12 -26.7(3) y
Cl2 Ti1 N11 C12 65.1(3) y
Cl3 Ti1 N11 C12 -115.9(3) y
Cl1 Ti1 N11 C15 -23.2(3) ?
Cl5 Ti1 N11 C15 161(2) ?
Cl4 Ti1 N11 C15 154.3(3) ?
Cl2 Ti1 N11 C15 -113.9(3) ?
Cl3 Ti1 N11 C15 65.1(3) ?
C15 N11 C12 N13 0.1(4) ?
Ti1 N11 C12 N13 -179.0(2) ?
N11 C12 N13 C14 -0.2(4) ?
N11 C12 N13 C13 179.6(3) ?
C12 N13 C14 C15 0.1(4) ?
C13 N13 C14 C15 -179.6(4) ?
N13 C14 C15 N11 -0.1(5) ?
C12 N11 C15 C14 0.0(4) ?
Ti1 N11 C15 C14 179.1(3) ?
C25 N21 C22 N23 -1.3(5) ?
N21 C22 N23 C24 1.4(5) ?
N21 C22 N23 C23 -179.8(4) ?
C22 N23 C24 C25 -0.9(5) ?
C23 N23 C24 C25 -179.7(4) ?
N23 C24 C25 N21 0.1(5) ?
C22 N21 C25 C24 0.7(5) ?
C35 N31 C32 N33 0.1(5) ?
N31 C32 N33 C34 0.0(5) ?
N31 C32 N33 C33 -179.8(4) ?
C32 N33 C34 C35 -0.2(5) ?
C33 N33 C34 C35 179.7(4) ?
N33 C34 C35 N31 0.2(5) ?
C32 N31 C35 C34 -0.2(5) ?
